data_4128013
loop_
_publ_author_name
'Yadav, Vishal'
'Gordon, Jesse B.'
'Siegler, Maxime A.'
'Goldberg, David P.'

_publ_section_title
;
 Dioxygen-Derived Nonheme Mononuclear Fe<sup>III</sup>(OH) Complex and Its
 Reactivity with Carbon Radicals.
;
_journal_issue 26
_journal_name_full 'Journal of the American Chemical Society'
_journal_page_first 10148
_journal_page_last 10153
_journal_paper_doi 10.1021/jacs.9b03329
_journal_volume 141
_journal_year 2019
_chemical_formula_moiety 'C37 H46 F3 Fe N5 O4 S'
_chemical_formula_sum 'C37 H46 F3 Fe N5 O4 S'
_chemical_formula_weight 769.70
_space_group_crystal_system triclinic
_space_group_IT_number 2
_space_group_name_Hall '-P 1'
_space_group_name_H-M_alt 'P -1'
_symmetry_space_group_name_Hall '-P 1'
_symmetry_space_group_name_H-M 'P -1'
_atom_sites_solution_hydrogens mixed
_atom_sites_solution_primary direct
_atom_sites_solution_secondary difmap
_audit_creation_method SHELXL-2014
_cell_angle_alpha 80.928(3)
_cell_angle_beta 79.036(3)
_cell_angle_gamma 79.746(3)
_cell_formula_units_Z 2
_cell_length_a 10.0166(3)
_cell_length_b 10.6374(4)
_cell_length_c 18.2471(6)
_cell_measurement_reflns_used 9855
_cell_measurement_temperature 110(2)
_cell_measurement_theta_max 27.66
_cell_measurement_theta_min 2.40
_cell_volume 1862.77(11)
_computing_cell_refinement 'CrysAlisPro 1.171.39.29c (Rigaku OD, 2017)'
_computing_data_collection 'CrysAlisPro 1.171.39.29c (Rigaku OD, 2017)'
_computing_data_reduction 'CrysAlisPro 1.171.39.29c (Rigaku OD, 2017)'
_computing_molecular_graphics 'SHELXTL v6.10 (Sheldrick, 2008)'
_computing_publication_material 'SHELXTL v6.10 (Sheldrick, 2008)'
_computing_structure_refinement 'SHELXL-2014/7 (Sheldrick, 2015)'
_computing_structure_solution 'SHELXS-2014/7 (Sheldrick, 2015)'
_diffrn_ambient_temperature 110(2)
_diffrn_measured_fraction_theta_full 1.000
_diffrn_measured_fraction_theta_max 1.000
_diffrn_measurement_device_type 'SuperNova, Dual, Cu at zero, Atlas'
_diffrn_measurement_method '\w scans'
_diffrn_radiation_monochromator mirror
_diffrn_radiation_source 'SuperNova (Mo) X-ray Source'
_diffrn_radiation_type MoK\a
_diffrn_radiation_wavelength 0.71073
_diffrn_reflns_av_R_equivalents 0.0385
_diffrn_reflns_av_unetI/netI 0.1048
_diffrn_reflns_Laue_measured_fraction_full 1.000
_diffrn_reflns_Laue_measured_fraction_max 1.000
_diffrn_reflns_limit_h_max 13
_diffrn_reflns_limit_h_min -13
_diffrn_reflns_limit_k_max 13
_diffrn_reflns_limit_k_min -13
_diffrn_reflns_limit_l_max 23
_diffrn_reflns_limit_l_min -23
_diffrn_reflns_number 28180
_diffrn_reflns_point_group_measured_fraction_full 1.000
_diffrn_reflns_point_group_measured_fraction_max 1.000
_diffrn_reflns_theta_full 25.242
_diffrn_reflns_theta_max 27.500
_diffrn_reflns_theta_min 2.096
_exptl_absorpt_coefficient_mu 0.522
_exptl_absorpt_correction_T_max 1.000
_exptl_absorpt_correction_T_min 0.876
_exptl_absorpt_correction_type gaussian
_exptl_absorpt_process_details
;
CrysAlisPro 1.171.39.29c (Rigaku Oxford Diffraction, 2017)
Numerical absorption correction based on gaussian integration over
            a multifaceted crystal model
Empirical absorption correction using spherical harmonics,
 implemented in SCALE3 ABSPACK scaling algorithm.
;
_exptl_crystal_colour 'pale yellow'
_exptl_crystal_density_diffrn 1.372
_exptl_crystal_description block
_exptl_crystal_F_000 808
_exptl_crystal_size_max 0.15
_exptl_crystal_size_mid 0.11
_exptl_crystal_size_min 0.06
_refine_diff_density_max 0.587
_refine_diff_density_min -0.392
_refine_diff_density_rms 0.060
_refine_ls_extinction_method none
_refine_ls_goodness_of_fit_ref 0.812
_refine_ls_hydrogen_treatment mixed
_refine_ls_matrix_type full
_refine_ls_number_parameters 510
_refine_ls_number_reflns 9583
_refine_ls_number_restraints 268
_refine_ls_restrained_S_all 0.808
_refine_ls_R_factor_all 0.0653
_refine_ls_R_factor_gt 0.0394
_refine_ls_shift/su_max 0.001
_refine_ls_shift/su_mean 0.000
_refine_ls_structure_factor_coef Fsqd
_refine_ls_weighting_details 'w=1/[\s^2^(Fo^2^)+(0.0190P)^2^] where P=(Fo^2^+2Fc^2^)/3'
_refine_ls_weighting_scheme calc
_refine_ls_wR_factor_gt 0.0695
_refine_ls_wR_factor_ref 0.0732
_reflns_Friedel_coverage 0.000
_reflns_number_gt 6152
_reflns_number_total 9583
_reflns_threshold_expression 'I > 2\s(I)'
_cod_data_source_file ja9b03329_si_001.cif
_cod_data_source_block 1
_cod_database_code 4128013
_twin_information
;
 * * * CRYSALIS TWIN DATA REDUCTION FINALIZING (39.29c (release 19-06-2017)) * * *
Laue class: 1bar - Friedel mate is equivalent
Lattice type: P-lattice 
DC PROFFITRRPTWIN INFO: Step 1 - Loading orientation matrices (UB) of 2 components
 
DC PROFFITRRPTWIN INFO: Loading UB component 1
 
DC PROFFITRRPTWIN INFO: Loading UB component 2
 
DC PROFFITRRPTWIN INFO: Step 2 - Computing crossed twin laws
 
Twin law determination (relative to component 1)
Matrix 1 is taken from component 1 (  10.017   10.638   18.246    80.93    79.03    79.76)
Matrix 2 is taken from component 2 (  10.006   10.618   18.230    80.68    79.08    79.72)
Twin analysis: Component 1 with component 2
TL  =UB[1]-1*UB[2]:  -1.0012   0.3359   0.0000    -0.0001   1.0020  -0.0003    -0.0030   0.5488  -1.0014   det 1.004320
TL-1=UB[2]*UB[1]-1:  -0.9988   0.3349  -0.0001    -0.0001   0.9983  -0.0003     0.0030   0.5460  -0.9988   det 0.995699
Rot= 179.9075 deg around the following vectors: 
Reciprocal space (hkl): 0.1596 0.9522 0.2605
Direct space (uvw)    : -0.0001 1.0000 0.0011
 
DC PROFFITRRPTWIN INFO: Step 3 - Loading reflections of 2 components
 
DC PROFFITRRPTWIN ALL INFO: Component 1
DC PROFFITRRPTWIN INFO: Face list of component 1 
  1: -11.8197   5.7021   0.2047  d=   0.0518
  2:  -1.1585   0.1734 -25.2685  d=   0.0275
  3:  11.8075  -5.6995  -0.4207  d=   0.0606
  4:   2.0734  -0.6154  25.2135  d=   0.0277
  5: -13.3556   1.3106  -8.6773  d=   0.0498
  6:  -2.7282  13.7646  -1.8886  d=   0.0579
  7:   2.2407  14.9119   1.3256  d=   0.0594
  8:  13.1857  -1.9087   8.5722  d=   0.0509
  9:  -1.7304 -14.8808  -0.9948  d=   0.0513
 10:  10.0251   6.0074 -11.7040  d=   0.0601
 11:   0.3557  10.0117 -16.5520  d=   0.0403
 12: -13.3514  -1.0019   3.4174  d=   0.0535
 13:   0.3554  10.0245  20.4994  d=   0.0534
DC PROFFITRRPTWIN ALL INFO: Component 2
DC PROFFITRRPTWIN INFO: Face list of component 2 
  1:  13.7159   5.6934   2.8742  d=   0.0518
  2:   1.2184   0.1820  25.3295  d=   0.0275
  3: -13.7028  -5.6907  -2.6571  d=   0.0606
  4:  -2.2802  -0.6233 -25.5132  d=   0.0277
  5:  13.7803   1.3127   9.3430  d=   0.0498
  6:   7.3355  13.7417   9.3943  d=   0.0579
  7:   2.7562  14.8854   6.8251  d=   0.0594
  8: -13.8108  -1.9097  -9.5651  d=   0.0509
  9:  -3.2555 -14.8545  -7.1371  d=   0.0513
 10:  -8.0000   6.0000  15.0000  d=   0.0601
 11:   3.0000  10.0000  22.0000  d=   0.0403
 12:  13.0000  -1.0000  -4.0000  d=   0.0535
 13:   3.0000  10.0000 -15.0000  d=   0.0534
 
DC PROFFITRRPTWIN INFO: Step 4 - Analysing composite reflections of 2 components
 
Component 1: 28662 observations read
Component 2: 28470 observations read

47442 composite observations collected (37946 fully isolated, 9496 overlapped), 110 skipped due to one or more missing parts


OVERLAP STATISTICS

2 COMPONENTS

COMPONENTS 1, 2
 Overlap factor | # in range | % of all obs 
 -------------- | ---------- | ------------ 
   0.00 - 0.20  |       3911 |     8.2 <--- ALMOST SEPARATED
   0.20 - 0.40  |       1567 |     3.3
   0.40 - 0.60  |       1713 |     3.6
   0.60 - 0.80  |        643 |     1.4
   0.80 - 1.00  |       1662 |     3.5 <--- FULLY OVERLAPPED
 -------------- | ---------- | ------------ 
      Total     |       9496 |    20.0

 
DC PROFFITRRPTWIN INFO: Step 5 - Scaling data & analysing twin ratios of 2 components
 
Computed twin ratios:
Twin 1: 86.46% (5695 common observations, 1380 merged)
Twin 2: 13.54% (3978 common observations, 1380 merged)

Preparing data for SCALE3 ABSPACK...

SCALING COMPONENT 1

24467 of 28554 reflections used for ABSPACK refinement
PROFFIT INFO: Inet (after scale3 abspack): min=-148226.0938 max=220110.8594
PROFFIT INFO: sig(Inet) (after scale3 abspack): min=25.7924 max=4899.2852


SCALING COMPONENT 2

24616 of 28384 reflections used for ABSPACK refinement
PROFFIT INFO: Inet (after scale3 abspack): min=-148226.0938 max=262325.8438
PROFFIT INFO: sig(Inet) (after scale3 abspack): min=24.4106 max=4899.2852

Computed twin ratios:
Twin 1: 87.21% (5695 common observations, 1380 merged)
Twin 2: 12.79% (3978 common observations, 1380 merged)

        ******************************************************************
        * GRAL PLUGIN               started at Tue Feb 13 09:42:22 2018     *
        *          version 2.4. 1                                        *
        ******************************************************************


        39.29c (release 19-06-2017),compiled Jun 19 2017,17:33:47


Original cell in Angstroms and degrees: 

  10.016601  10.637441  18.247066  80.9278  79.0363  79.7464 

   24467 Reflections read from file twin_abs_twin1_hklf4.hkl; mean (I/sigma) =   10.88



Lattice exceptions:  P      A      B      C      I      F     Obv    Rev    All
          

N (total) =           0  12228  12205  12229  12274  18331  16324  16341  24467

N (int>3sigma) =      0   7712   7512   7644   7634  11434  10223  10119  15214

Mean intensity =    0.0   39.1   39.6   39.3   39.1   39.4   40.1   40.5   39.5

Mean int/sigma =    0.0   10.8   10.7   10.9   10.9   10.8   10.9   10.9   10.9

Lattice type: P chosen          Volume:      1862.78

-------------------------------------------------------------------------------

DETERMINATION OF REDUCED (NIGGLI) CELL

Transformation from original cell (HKLF-matrix):
    1.0000  0.0000  0.0000    0.0000  1.0000  0.0000    0.0000  0.0000  1.0000

Unitcell:      10.017   10.637   18.247   80.93   79.04   79.75 

Niggli form:     a.a =   100.332      b.b =   113.155      c.c =   332.955
                 b.c =    30.606      a.c =    34.761      a.b =    18.967 

-------------------------------------------------------------------------------

SEARCH FOR HIGHER METRIC SYMMETRY

------------------------------------------------------------------------------
Option: [31]  err=   0.000     TRICLINIC P-lattice R(int) = 0.041 [ 16848] Vol =   1862.8
Cell:   10.017  10.637  18.247   80.93   79.04   79.75    Volume:      1862.78
Matrix: 1.0000  0.0000  0.0000  0.0000  1.0000  0.0000  0.0000  0.0000  1.0000

Option [31] selected

-------------------------------------------------------------------------------

SPACE GROUP DETERMINATION


Lattice exceptions:  P      A      B      C      I      F     Obv    Rev    All
          

N (total) =           0  12228  12205  12229  12274  18331  16324  16341  24467

N (int>3sigma) =      0   7712   7512   7644   7634  11434  10223  10119  15214

Mean intensity =    0.0   39.1   39.6   39.3   39.1   39.4   40.1   40.5   39.5

Mean int/sigma =    0.0   10.8   10.7   10.9   10.9   10.8   10.9   10.9   10.9


Crystal system TRICLINIC and Lattice type P selected

Mean |E*E-1| = 0.911 [expected .968 centrosym and .736 non-centrosym]

 Systematic absences not required for triclinic


  Space Group           No.   C/A   En.   O.A.  Pie.  Pyr.   CCDC    ICSD    R(int)   N(eq)

             P1 1 1     1     A     Y     Y     Y     Y     2112     239    0.035    11345
            P-1 1 1     2     C     N     N     N     N    47868    2604    0.041    16848

 P-1         -1         Triclinic

  (1)  x, y, z                            (2) -x,-y,-z 
   
Chemical formula: C37 H46 F3 Fe1 N5 O4 S1; Z=2.0 (Mo-wavelength)
   
EXPORTING .INS FILE

TITL twin_abs_twin1_hklf4 in P-1 
REM P-1 (#2 in standard setting)
CELL 0.71073  10.016601  10.637441  18.247066  80.9278  79.0363  79.7464
ZERR    2.00   0.000324   0.000403   0.000574   0.0029   0.0027   0.0029
LATT  1
SFAC C H N O F S Fe
UNIT 74.00 92.00 10.00 8.00 6.00 2.00 2.00
TREF
HKLF 4
END
 
DC PROFFITRRPTWIN INFO: Determining HKLF4 overlap threshold for completeness requirement (>=80.0%)
DC PROFFITRRPTWIN INFO: HKLF4 overlap threshold kept - 0.40

DC PROFFITRRPTWIN INFO: Step 6 - Decomposed intensities statistics (HKLF4)
 
COMPONENT 1

 
Note: The Rint, Rsigma and RsigmaB values are computed for redundant data only!
    Mean F2 and F2/sig(F2) are given for all measured values!
Note: The RsigmaA values are computed for all measured values!

Help: For more information about computations of rint and rsigma please look into Crysalis help: 
 file:__#HELP_DTheoryAlgorithm_DataReductionOutput.html
 

Statistics vs intensity - point group symmetry: P-1
                       #        #        #      average    mean      mean        
          intensity measured   kept    unique  redundancy   F2     F2/sig(F2)   Rint   Rsigma
---------------------------------------------------------------------------------------------
    218301-     7365     3363     3363      761    4.4     18692.00    40.40    0.026    0.031
      7360-     3876     2850     2850      761    3.7      5275.81    18.03    0.040    0.046
      3875-     2449     2430     2430      761    3.2      3106.68    11.52    0.051    0.058
      2449-     1586     2345     2345      761    3.1      1996.84     8.36    0.068    0.077
      1586-     1015     2324     2324      761    3.1      1290.79     5.87    0.090    0.101
      1015-      619     2219     2219      761    2.9       807.50     3.74    0.126    0.141
       619-      334     2246     2246      761    3.0       466.89     2.44    0.175    0.198
       334-      156     2169     2169      761    2.9       237.76     1.29    0.299    0.344
       156-       43     2273     2273      761    3.0        95.70     0.55    0.544    0.686
        43-     -515     2248     2248      770    2.9        -6.54     0.01    0.957    1.797
-------------------------------------------------------------------------------------------
    218301-     -515    24467    24467     7619    3.2      3951.77    10.88    0.042    0.053
 

Statistics vs resolution - point group symmetry: P-1
resolu-      #        #        #               average    mean      mean          
tion(A)   measured   kept    unique           redundancy   F2     F2/sig(F2)   Rint   Rsigma   RsigmaA
------------------------------------------------------------------------------------------------------
 inf-1.65     3937     3937      761             5.2     11370.07    28.07    0.025    0.029     0.024
1.65-1.32     3638     3638      761             4.8      4957.58    15.05    0.040    0.047     0.051
1.32-1.16     2908     2908      761             3.8      3574.42    10.99    0.041    0.047     0.070
1.16-1.05     2630     2630      761             3.5      2862.48     8.84    0.049    0.056     0.090
1.05-0.97     2222     2222      761             2.9      2277.40     6.80    0.059    0.064     0.121
0.97-0.91     2080     2080      761             2.7      1632.65     4.78    0.074    0.079     0.176
0.91-0.86     1943     1943      761             2.6      1283.47     3.70    0.095    0.101     0.228
0.86-0.83     1816     1816      761             2.4      1075.73     3.02    0.117    0.121     0.284
0.83-0.79     1660     1660      761             2.2       976.39     2.63    0.127    0.130     0.325
0.79-0.77     1633     1633      770             2.1       882.51     2.27    0.141    0.144     0.378
------------------------------------------------------------------------------------------------------
 inf-0.77    24467    24467     7619             3.2      3951.77    10.88    0.042    0.053     0.071
 inf-0.80    22504    22504     6696             3.4      4218.17    11.63    0.040    0.050     0.065
 

Statistics vs resolution (taking redundancy into account) - point group symmetry: P-1
resolu-      #        #        #       %       average    mean      mean          
tion(A)    kept     theory   unique complete  redundancy   F2     F2/sig(F2)   Rint  RsigmaB
--------------------------------------------------------------------------------------------
 inf-1.65     3937      860      761   88.5      5.2     11370.07    62.78    0.025    0.011
1.65-1.32     3638      824      761   92.4      4.8      4957.58    32.44    0.040    0.025
1.32-1.16     2908      829      761   91.8      3.8      3574.42    21.28    0.041    0.039
1.16-1.05     2630      891      761   85.4      3.5      2862.48    16.18    0.049    0.052
1.05-0.97     2222      886      761   85.9      2.9      2277.40    11.65    0.059    0.071
0.97-0.91     2080      883      761   86.2      2.7      1632.65     8.01    0.074    0.105
0.91-0.86     1943      891      761   85.4      2.6      1283.47     6.07    0.095    0.142
0.86-0.83     1816      876      761   86.9      2.4      1075.73     4.79    0.117    0.178
0.83-0.79     1660      882      761   86.3      2.2       976.39     4.05    0.127    0.210
0.79-0.77     1633      882      770   87.3      2.1       882.51     3.46    0.141    0.251
--------------------------------------------------------------------------------------------
 inf-0.77    24467     8705     7619   87.5      3.2      3951.77    22.27    0.042    0.051
 inf-0.80    22504     7641     6696   87.6      3.4      4218.17    23.91    0.040    0.045
DC PROFFITRRPTWIN INFO: Step 7 - Generating output files
 
HKLF 4
Reflections read=28554, from those 24467 with overlapping factor < 0.400 written to file D:\Data\xs1658a\twin_abs_twin1_hklf4.hkl, 4087 skipped
Use the HKLF 4 file(s) for structure solution.

HKLF 5 merged
RINT ANALYSIS FOR ALL HKLF5 REFLECTIONS
 Components measured    kept     unique redundancy F2/sig(F2) Rint      Rsigma
------------------------------------------------------------------------------
1,2          28554     28180      9748     2.89     10.52     0.039     0.079

RINT ANALYSIS FOR OVERLAPPED REFLECTIONS
 Components measured    kept     unique redundancy F2/sig(F2) Rint      Rsigma
------------------------------------------------------------------------------
1,2           9496      9198      3522     2.61      8.76     0.054     0.112

RINT ANALYSIS FOR ISOLATED REFLECTIONS
 Component measured     kept     unique redundancy F2/sig(F2) Rint      Rsigma
------------------------------------------------------------------------------
     1       19058     18982      6226     3.05     11.48     0.033     0.066
     2           0         0         0     0.00      0.00     0.000     0.000

9748 merged reflections saved into file: D:\Data\xs1658a\twin_abs_twin1_hklf5.hkl

Use this hkl file in SHELXL with BASF instruction, which has (components minus 1) entries, and HKLF 5 instruction.
E.g. Two component twin: 'BASF n2' in .ins file, BASF n1 can be computed as n1 = 1.0 - n2.
E.g. Three component twin: 'BASF n2 n3' in .ins file, BASF n1 can be computed as n1 = 1.0 - (n2 + n3).

BASF 0.12789 
;
_shelx_space_group_comment
;
The symmetry employed for this shelxl refinement is uniquely defined
by the following loop, which should always be used as a source of
symmetry information in preference to the above space-group names.
They are only intended as comments.
;
_oxdiff_exptl_absorpt_empirical_full_min 0.619
_oxdiff_exptl_absorpt_empirical_full_max 2.029
_oxdiff_exptl_absorpt_empirical_details
;
Empirical correction (ABSPACK) includes:
- Absorption correction using spherical harmonics
- Frame scaling
;
_shelxl_version_number 2014-3

loop_
_space_group_symop_operation_xyz
'x, y, z'
'-x, -y, -z'

loop_
_atom_site_label
_atom_site_type_symbol
_atom_site_fract_x
_atom_site_fract_y
_atom_site_fract_z
_atom_site_U_iso_or_equiv
_atom_site_adp_type
_atom_site_occupancy
_atom_site_site_symmetry_order
_atom_site_calc_flag
_atom_site_refinement_flags_posn
_atom_site_refinement_flags_adp
_atom_site_refinement_flags_occupancy
_atom_site_disorder_assembly
_atom_site_disorder_group
Fe1 Fe 0.96576(3) 0.98924(3) 0.22890(2) 0.01392(8) Uani 1 1 d D . . . .
C1 C 0.8740(2) 1.2179(3) 0.44291(14) 0.0419(7) Uani 1 1 d . . . . .
H1A H 0.8607 1.1971 0.3946 0.063 Uiso 1 1 calc R U . . .
H1B H 0.7994 1.2849 0.4604 0.063 Uiso 1 1 calc R U . . .
H1C H 0.8737 1.1405 0.4800 0.063 Uiso 1 1 calc R U . . .
C2 C 1.0134(3) 1.3831(2) 0.37250(14) 0.0392(7) Uani 1 1 d . . . . .
H2A H 1.0019 1.3582 0.3249 0.059 Uiso 1 1 calc R U . . .
H2B H 1.1016 1.4147 0.3660 0.059 Uiso 1 1 calc R U . . .
H2C H 0.9383 1.4513 0.3878 0.059 Uiso 1 1 calc R U . . .
C3 C 1.0278(3) 1.3080(3) 0.50659(14) 0.0438(7) Uani 1 1 d . . . . .
H3A H 0.9520 1.3762 0.5211 0.066 Uiso 1 1 calc R U . . .
H3B H 1.1155 1.3404 0.4998 0.066 Uiso 1 1 calc R U . . .
H3C H 1.0265 1.2341 0.5462 0.066 Uiso 1 1 calc R U . . .
C4 C 1.0110(2) 1.2663(2) 0.43310(12) 0.0223(5) Uani 1 1 d . . . . .
C5 C 1.1313(2) 1.1625(2) 0.41240(13) 0.0310(6) Uani 1 1 d . . . . .
H5A H 1.2172 1.2009 0.4005 0.037 Uiso 1 1 calc R U . . .
H5B H 1.1388 1.0955 0.4563 0.037 Uiso 1 1 calc R U . . .
C6 C 1.1805(2) 0.9811(2) 0.33762(12) 0.0201(5) Uani 1 1 d . . . . .
C7 C 1.2885(2) 0.9201(2) 0.37648(12) 0.0239(5) Uani 1 1 d . . . . .
H7 H 1.3230 0.9656 0.4077 0.029 Uiso 1 1 calc R U . . .
C8 C 1.3426(2) 0.7950(2) 0.36866(12) 0.0243(5) Uani 1 1 d . . . . .
H8 H 1.4139 0.7522 0.3954 0.029 Uiso 1 1 calc R U . . .
C9 C 1.2935(2) 0.7304(2) 0.32155(11) 0.0192(5) Uani 1 1 d . . . . .
H9 H 1.3281 0.6423 0.3169 0.023 Uiso 1 1 calc R U . . .
C10 C 1.19362(19) 0.7964(2) 0.28171(11) 0.0149(5) Uani 1 1 d . . . . .
C11 C 1.14909(19) 0.7337(2) 0.22364(11) 0.0155(5) Uani 1 1 d . . . . .
H11A H 1.2125 0.7465 0.1753 0.019 Uiso 1 1 calc R U . . .
H11B H 1.1550 0.6399 0.2400 0.019 Uiso 1 1 calc R U . . .
C12 C 0.9891(2) 0.7914(2) 0.13374(11) 0.0158(5) Uani 1 1 d . . . . .
H12A H 0.8909 0.8190 0.1294 0.019 Uiso 1 1 calc R U . . .
H12B H 1.0183 0.7048 0.1175 0.019 Uiso 1 1 calc R U . . .
C13 C 1.07512(19) 0.8859(2) 0.08456(11) 0.0146(5) Uani 1 1 d . . . . .
C14 C 1.1455(2) 0.8614(2) 0.01492(11) 0.0187(5) Uani 1 1 d . . . . .
H14 H 1.1400 0.7852 -0.0047 0.022 Uiso 1 1 calc R U . . .
C15 C 1.2257(2) 0.9520(2) -0.02649(12) 0.0214(5) Uani 1 1 d . . . . .
H15 H 1.2761 0.9374 -0.0748 0.026 Uiso 1 1 calc R U . . .
C16 C 1.2314(2) 1.0611(2) 0.00245(12) 0.0211(5) Uani 1 1 d . . . . .
H16 H 1.2875 1.1218 -0.0250 0.025 Uiso 1 1 calc R U . . .
C17 C 1.1536(2) 1.0834(2) 0.07340(12) 0.0186(5) Uani 1 1 d . . . . .
C18 C 1.1848(2) 1.3144(2) 0.06523(13) 0.0271(6) Uani 1 1 d . . . . .
H18A H 1.0988 1.3770 0.0704 0.033 Uiso 1 1 calc R U . . .
H18B H 1.2142 1.3056 0.0111 0.033 Uiso 1 1 calc R U . . .
C19 C 1.2954(2) 1.3681(2) 0.09255(13) 0.0250(5) Uani 1 1 d . . . . .
C20 C 1.4355(2) 1.2857(2) 0.07339(14) 0.0335(6) Uani 1 1 d . . . . .
H20A H 1.4307 1.1964 0.0960 0.050 Uiso 1 1 calc R U . . .
H20B H 1.5048 1.3189 0.0933 0.050 Uiso 1 1 calc R U . . .
H20C H 1.4611 1.2891 0.0186 0.050 Uiso 1 1 calc R U . . .
C21 C 1.3000(3) 1.5047(2) 0.05178(15) 0.0385(7) Uani 1 1 d . . . . .
H21A H 1.3200 1.5022 -0.0027 0.058 Uiso 1 1 calc R U . . .
H21B H 1.3722 1.5412 0.0670 0.058 Uiso 1 1 calc R U . . .
H21C H 1.2109 1.5584 0.0649 0.058 Uiso 1 1 calc R U . . .
C22 C 1.2572(3) 1.3720(3) 0.17759(14) 0.0414(7) Uani 1 1 d . . . . .
H22A H 1.1642 1.4195 0.1892 0.062 Uiso 1 1 calc R U . . .
H22B H 1.3228 1.4150 0.1943 0.062 Uiso 1 1 calc R U . . .
H22C H 1.2603 1.2839 0.2037 0.062 Uiso 1 1 calc R U . . .
C23 C 0.90641(19) 0.72661(19) 0.26975(11) 0.0134(4) Uani 1 1 d . . . . .
H23A H 0.9439 0.7016 0.3173 0.016 Uiso 1 1 calc R U . . .
H23B H 0.8901 0.6473 0.2531 0.016 Uiso 1 1 calc R U . . .
C24 C 0.76707(19) 0.81873(19) 0.28440(11) 0.0132(4) Uani 1 1 d . . . . .
C25 C 0.69762(19) 0.7733(2) 0.36455(11) 0.0141(5) Uani 1 1 d . . . . .
C26 C 0.6467(2) 0.8611(2) 0.41612(12) 0.0183(5) Uani 1 1 d . . . . .
H26 H 0.6540 0.9497 0.4014 0.022 Uiso 1 1 calc R U . . .
C27 C 0.5856(2) 0.8201(2) 0.48876(12) 0.0223(5) Uani 1 1 d . . . . .
H27 H 0.5499 0.8812 0.5231 0.027 Uiso 1 1 calc R U . . .
C28 C 0.5760(2) 0.6914(2) 0.51175(12) 0.0237(5) Uani 1 1 d . . . . .
H28 H 0.5343 0.6639 0.5616 0.028 Uiso 1 1 calc R U . . .
C29 C 0.6276(2) 0.6029(2) 0.46141(12) 0.0217(5) Uani 1 1 d . . . . .
H29 H 0.6231 0.5140 0.4770 0.026 Uiso 1 1 calc R U . . .
C30 C 0.6858(2) 0.6439(2) 0.38840(12) 0.0174(5) Uani 1 1 d . . . . .
H30 H 0.7184 0.5828 0.3539 0.021 Uiso 1 1 calc R U . . .
C31 C 0.66721(19) 0.8134(2) 0.23047(11) 0.0146(4) Uani 1 1 d . . . . .
C32 C 0.6618(2) 0.7036(2) 0.19950(11) 0.0195(5) Uani 1 1 d . . . . .
H32 H 0.7227 0.6268 0.2113 0.023 Uiso 1 1 calc R U . . .
C33 C 0.5688(2) 0.7039(2) 0.15146(12) 0.0225(5) Uani 1 1 d . . . . .
H33 H 0.5677 0.6283 0.1301 0.027 Uiso 1 1 calc R U . . .
C34 C 0.4777(2) 0.8150(2) 0.13489(12) 0.0259(6) Uani 1 1 d . . . . .
H34 H 0.4152 0.8164 0.1015 0.031 Uiso 1 1 calc R U . . .
C35 C 0.4790(2) 0.9229(2) 0.16728(12) 0.0255(6) Uani 1 1 d . . . . .
H35 H 0.4144 0.9980 0.1577 0.031 Uiso 1 1 calc R U . . .
C36 C 0.5735(2) 0.9236(2) 0.21391(12) 0.0191(5) Uani 1 1 d . . . . .
H36 H 0.5745 0.9998 0.2347 0.023 Uiso 1 1 calc R U . . .
N1 N 1.1177(2) 1.10174(19) 0.34757(11) 0.0267(5) Uani 1 1 d D . . . .
H1 H 1.057(2) 1.140(2) 0.3211(12) 0.032 Uiso 1 1 d D U . . .
N2 N 1.13509(16) 0.92021(16) 0.28911(9) 0.0147(4) Uani 1 1 d . . . . .
N3 N 1.00783(15) 0.78720(15) 0.21231(9) 0.0114(4) Uani 1 1 d . . . . .
N4 N 1.07746(16) 0.99486(16) 0.11422(9) 0.0150(4) Uani 1 1 d . . . . .
N5 N 1.15599(19) 1.18947(18) 0.10573(11) 0.0248(5) Uani 1 1 d D . . . .
H5 H 1.102(2) 1.198(2) 0.1480(11) 0.030 Uiso 1 1 d D U . . .
O1 O 0.79384(13) 0.94408(13) 0.28015(8) 0.0165(3) Uani 1 1 d . . . . .
S1 S 0.82028(13) 1.28996(8) 0.19961(7) 0.0204(2) Uani 0.8851(18) 1 d D U P A 1
O2 O 0.9130(2) 1.19176(15) 0.24073(9) 0.0153(4) Uani 0.8851(18) 1 d D U P A 1
O3 O 0.7776(2) 1.2438(2) 0.13968(10) 0.0438(6) Uani 0.8851(18) 1 d D U P A 1
O4 O 0.86664(19) 1.41381(17) 0.18431(12) 0.0373(6) Uani 0.8851(18) 1 d D U P A 1
C37 C 0.6626(3) 1.3148(3) 0.26841(16) 0.0240(7) Uani 0.8851(18) 1 d D U P A 1
F1 F 0.5680(3) 1.3992(3) 0.23655(14) 0.0423(7) Uani 0.8851(18) 1 d D U P A 1
F2 F 0.68492(15) 1.36437(16) 0.32634(9) 0.0382(5) Uani 0.8851(18) 1 d D U P A 1
F3 F 0.6125(2) 1.20750(19) 0.29477(14) 0.0491(7) Uani 0.8851(18) 1 d D U P A 1
S1' S 0.8231(12) 1.3249(9) 0.2001(6) 0.0204(2) Uani 0.1149(18) 1 d D U P A 2
O2' O 0.9066(19) 1.1955(9) 0.2138(9) 0.0153(4) Uani 0.1149(18) 1 d D U P A 2
O3' O 0.8049(15) 1.3611(16) 0.1251(7) 0.0438(6) Uani 0.1149(18) 1 d D U P A 2
O4' O 0.8562(14) 1.4128(12) 0.2413(9) 0.0373(6) Uani 0.1149(18) 1 d D U P A 2
C37' C 0.6522(18) 1.2936(19) 0.2495(10) 0.0240(7) Uani 0.1149(18) 1 d D U P A 2
F1' F 0.570(3) 1.406(2) 0.2569(15) 0.0423(7) Uani 0.1149(18) 1 d D U P A 2
F2' F 0.5981(11) 1.2194(11) 0.2171(7) 0.038(3) Uani 0.1149(18) 1 d D U P A 2
F3' F 0.6485(17) 1.2398(17) 0.3196(8) 0.043(4) Uani 0.1149(18) 1 d D U P A 2

loop_
_atom_site_aniso_label
_atom_site_aniso_U_11
_atom_site_aniso_U_22
_atom_site_aniso_U_33
_atom_site_aniso_U_23
_atom_site_aniso_U_13
_atom_site_aniso_U_12
Fe1 0.01222(15) 0.01178(16) 0.01733(17) -0.00172(12) -0.00057(12) -0.00286(12)
C1 0.0318(15) 0.064(2) 0.0328(15) -0.0169(14) 0.0024(12) -0.0141(14)
C2 0.0479(17) 0.0309(16) 0.0376(16) -0.0066(12) -0.0075(13) -0.0006(13)
C3 0.0458(17) 0.0507(19) 0.0386(16) -0.0246(14) -0.0136(13) 0.0068(14)
C4 0.0233(12) 0.0258(13) 0.0185(12) -0.0059(10) -0.0058(9) -0.0006(10)
C5 0.0335(14) 0.0314(15) 0.0331(14) -0.0151(12) -0.0128(11) -0.0012(11)
C6 0.0184(11) 0.0234(13) 0.0185(12) -0.0065(10) 0.0030(9) -0.0062(10)
C7 0.0182(11) 0.0390(15) 0.0192(12) -0.0092(11) -0.0036(9) -0.0116(11)
C8 0.0149(11) 0.0380(15) 0.0187(12) -0.0019(11) -0.0027(9) -0.0026(10)
C9 0.0152(11) 0.0226(13) 0.0189(12) -0.0026(10) -0.0021(9) -0.0012(9)
C10 0.0099(10) 0.0194(12) 0.0144(11) -0.0031(9) 0.0028(8) -0.0041(9)
C11 0.0108(10) 0.0161(11) 0.0185(11) -0.0028(9) -0.0014(8) 0.0004(9)
C12 0.0162(11) 0.0169(11) 0.0146(11) -0.0032(9) -0.0011(9) -0.0039(9)
C13 0.0113(10) 0.0175(12) 0.0148(11) 0.0014(9) -0.0040(8) -0.0028(9)
C14 0.0201(11) 0.0214(12) 0.0158(11) -0.0027(9) -0.0057(9) -0.0034(10)
C15 0.0162(11) 0.0309(14) 0.0144(11) 0.0004(10) -0.0003(9) -0.0019(10)
C16 0.0156(11) 0.0246(13) 0.0207(12) 0.0052(10) -0.0012(9) -0.0059(10)
C17 0.0126(11) 0.0215(12) 0.0204(12) 0.0019(10) -0.0039(9) -0.0025(9)
C18 0.0253(13) 0.0214(13) 0.0305(14) 0.0019(11) 0.0020(10) -0.0043(10)
C19 0.0240(12) 0.0186(12) 0.0313(14) -0.0040(10) 0.0058(10) -0.0111(10)
C20 0.0260(13) 0.0288(15) 0.0442(16) -0.0042(12) 0.0004(11) -0.0073(11)
C21 0.0330(14) 0.0215(14) 0.0559(18) -0.0071(13) 0.0120(13) -0.0100(11)
C22 0.0482(17) 0.0415(17) 0.0390(16) -0.0163(13) 0.0048(13) -0.0221(14)
C23 0.0141(10) 0.0126(11) 0.0141(11) -0.0029(9) -0.0025(8) -0.0025(8)
C24 0.0108(10) 0.0104(10) 0.0175(11) -0.0021(9) -0.0007(8) -0.0006(8)
C25 0.0080(10) 0.0184(12) 0.0166(11) -0.0027(9) -0.0021(8) -0.0031(9)
C26 0.0137(11) 0.0194(12) 0.0228(12) -0.0053(10) -0.0038(9) -0.0020(9)
C27 0.0177(11) 0.0316(14) 0.0183(12) -0.0109(10) -0.0014(9) -0.0008(10)
C28 0.0181(11) 0.0366(15) 0.0149(11) 0.0002(10) 0.0003(9) -0.0062(10)
C29 0.0155(11) 0.0225(13) 0.0251(13) 0.0024(10) -0.0012(9) -0.0044(9)
C30 0.0134(10) 0.0180(12) 0.0200(12) -0.0042(9) 0.0011(9) -0.0025(9)
C31 0.0108(10) 0.0182(11) 0.0134(10) 0.0005(9) 0.0025(8) -0.0057(9)
C32 0.0168(11) 0.0203(12) 0.0212(12) -0.0030(10) -0.0022(9) -0.0029(9)
C33 0.0207(12) 0.0298(14) 0.0193(12) -0.0044(10) 0.0001(9) -0.0123(10)
C34 0.0172(12) 0.0417(16) 0.0186(12) 0.0051(11) -0.0039(9) -0.0112(11)
C35 0.0154(11) 0.0303(14) 0.0256(13) 0.0101(11) -0.0026(10) -0.0023(10)
C36 0.0149(11) 0.0185(12) 0.0214(12) 0.0008(9) 0.0010(9) -0.0032(9)
N1 0.0291(11) 0.0282(12) 0.0283(12) -0.0131(9) -0.0108(9) -0.0040(9)
N2 0.0115(9) 0.0182(10) 0.0157(9) -0.0057(8) 0.0000(7) -0.0051(7)
N3 0.0101(8) 0.0127(9) 0.0110(9) -0.0024(7) 0.0002(7) -0.0019(7)
N4 0.0124(9) 0.0155(10) 0.0163(9) 0.0013(8) -0.0011(7) -0.0044(7)
N5 0.0282(11) 0.0209(11) 0.0240(11) -0.0013(9) 0.0064(9) -0.0131(9)
O1 0.0130(7) 0.0115(8) 0.0246(8) -0.0055(6) 0.0018(6) -0.0036(6)
S1 0.0236(3) 0.0160(6) 0.0187(3) -0.0017(5) -0.0018(2) 0.0023(5)
O2 0.0196(8) 0.0127(8) 0.0138(11) -0.0026(7) -0.0033(9) -0.0013(6)
O3 0.0479(12) 0.0560(15) 0.0281(11) -0.0215(11) -0.0204(9) 0.0198(11)
O4 0.0312(11) 0.0144(10) 0.0528(14) 0.0093(10) 0.0117(10) 0.0007(8)
C37 0.0232(13) 0.0182(14) 0.0309(17) -0.0093(12) -0.0026(12) -0.0002(11)
F1 0.0265(8) 0.0450(11) 0.0522(19) -0.0105(12) -0.0114(12) 0.0118(7)
F2 0.0348(9) 0.0490(12) 0.0318(9) -0.0242(8) 0.0017(7) -0.0003(8)
F3 0.0331(12) 0.0262(11) 0.0828(19) -0.0163(11) 0.0189(11) -0.0132(9)
S1' 0.0236(3) 0.0160(6) 0.0187(3) -0.0017(5) -0.0018(2) 0.0023(5)
O2' 0.0196(8) 0.0127(8) 0.0138(11) -0.0026(7) -0.0033(9) -0.0013(6)
O3' 0.0479(12) 0.0560(15) 0.0281(11) -0.0215(11) -0.0204(9) 0.0198(11)
O4' 0.0312(11) 0.0144(10) 0.0528(14) 0.0093(10) 0.0117(10) 0.0007(8)
C37' 0.0232(13) 0.0182(14) 0.0309(17) -0.0093(12) -0.0026(12) -0.0002(11)
F1' 0.0265(8) 0.0450(11) 0.0522(19) -0.0105(12) -0.0114(12) 0.0118(7)
F2' 0.033(6) 0.035(6) 0.054(7) -0.017(6) -0.007(5) -0.021(5)
F3' 0.031(7) 0.048(8) 0.041(7) 0.006(7) 0.014(6) -0.012(6)

loop_
_atom_type_symbol
_atom_type_description
_atom_type_scat_dispersion_real
_atom_type_scat_dispersion_imag
_atom_type_scat_source
C C 0.0033 0.0016 'International Tables Vol C Tables 4.2.6.8 and 6.1.1.4'
H H 0.0000 0.0000 'International Tables Vol C Tables 4.2.6.8 and 6.1.1.4'
N N 0.0061 0.0033 'International Tables Vol C Tables 4.2.6.8 and 6.1.1.4'
O O 0.0106 0.0060 'International Tables Vol C Tables 4.2.6.8 and 6.1.1.4'
F F 0.0171 0.0103 'International Tables Vol C Tables 4.2.6.8 and 6.1.1.4'
S S 0.1246 0.1234 'International Tables Vol C Tables 4.2.6.8 and 6.1.1.4'
Fe Fe 0.3463 0.8444 'International Tables Vol C Tables 4.2.6.8 and 6.1.1.4'

loop_
_geom_angle_atom_site_label_1
_geom_angle_atom_site_label_2
_geom_angle_atom_site_label_3
_geom_angle
O1 Fe1 N2 114.71(6)
O1 Fe1 O2' 98.2(5)
N2 Fe1 O2' 115.2(5)
O1 Fe1 O2 95.62(7)
N2 Fe1 O2 105.14(7)
O1 Fe1 N3 82.67(6)
N2 Fe1 N3 78.79(6)
O2' Fe1 N3 163.4(4)
O2 Fe1 N3 176.07(6)
O1 Fe1 N4 136.05(6)
N2 Fe1 N4 99.37(6)
O2' Fe1 N4 90.9(4)
O2 Fe1 N4 101.58(7)
N3 Fe1 N4 77.45(6)
C4 C1 H1A 109.5
C4 C1 H1B 109.5
H1A C1 H1B 109.5
C4 C1 H1C 109.5
H1A C1 H1C 109.5
H1B C1 H1C 109.5
C4 C2 H2A 109.5
C4 C2 H2B 109.5
H2A C2 H2B 109.5
C4 C2 H2C 109.5
H2A C2 H2C 109.5
H2B C2 H2C 109.5
C4 C3 H3A 109.5
C4 C3 H3B 109.5
H3A C3 H3B 109.5
C4 C3 H3C 109.5
H3A C3 H3C 109.5
H3B C3 H3C 109.5
C5 C4 C1 111.8(2)
C5 C4 C3 107.56(18)
C1 C4 C3 109.7(2)
C5 C4 C2 110.2(2)
C1 C4 C2 109.2(2)
C3 C4 C2 108.4(2)
N1 C5 C4 112.90(19)
N1 C5 H5A 109.0
C4 C5 H5A 109.0
N1 C5 H5B 109.0
C4 C5 H5B 109.0
H5A C5 H5B 107.8
N1 C6 N2 117.41(19)
N1 C6 C7 121.3(2)
N2 C6 C7 121.3(2)
C8 C7 C6 119.3(2)
C8 C7 H7 120.4
C6 C7 H7 120.4
C7 C8 C9 119.9(2)
C7 C8 H8 120.1
C9 C8 H8 120.1
C10 C9 C8 118.6(2)
C10 C9 H9 120.7
C8 C9 H9 120.7
N2 C10 C9 123.3(2)
N2 C10 C11 116.74(17)
C9 C10 C11 119.90(18)
N3 C11 C10 111.81(15)
N3 C11 H11A 109.3
C10 C11 H11A 109.3
N3 C11 H11B 109.3
C10 C11 H11B 109.3
H11A C11 H11B 107.9
N3 C12 C13 108.50(17)
N3 C12 H12A 110.0
C13 C12 H12A 110.0
N3 C12 H12B 110.0
C13 C12 H12B 110.0
H12A C12 H12B 108.4
N4 C13 C14 123.06(19)
N4 C13 C12 115.57(17)
C14 C13 C12 121.38(19)
C13 C14 C15 118.0(2)
C13 C14 H14 121.0
C15 C14 H14 121.0
C16 C15 C14 120.1(2)
C16 C15 H15 120.0
C14 C15 H15 120.0
C15 C16 C17 119.5(2)
C15 C16 H16 120.2
C17 C16 H16 120.2
N4 C17 N5 116.97(19)
N4 C17 C16 120.5(2)
N5 C17 C16 122.4(2)
N5 C18 C19 114.12(19)
N5 C18 H18A 108.7
C19 C18 H18A 108.7
N5 C18 H18B 108.7
C19 C18 H18B 108.7
H18A C18 H18B 107.6
C18 C19 C20 110.32(19)
C18 C19 C21 107.4(2)
C20 C19 C21 109.26(18)
C18 C19 C22 109.45(19)
C20 C19 C22 110.6(2)
C21 C19 C22 109.8(2)
C19 C20 H20A 109.5
C19 C20 H20B 109.5
H20A C20 H20B 109.5
C19 C20 H20C 109.5
H20A C20 H20C 109.5
H20B C20 H20C 109.5
C19 C21 H21A 109.5
C19 C21 H21B 109.5
H21A C21 H21B 109.5
C19 C21 H21C 109.5
H21A C21 H21C 109.5
H21B C21 H21C 109.5
C19 C22 H22A 109.5
C19 C22 H22B 109.5
H22A C22 H22B 109.5
C19 C22 H22C 109.5
H22A C22 H22C 109.5
H22B C22 H22C 109.5
N3 C23 C24 111.87(15)
N3 C23 H23A 109.2
C24 C23 H23A 109.2
N3 C23 H23B 109.2
C24 C23 H23B 109.2
H23A C23 H23B 107.9
O1 C24 C25 110.02(16)
O1 C24 C31 110.36(15)
C25 C24 C31 107.37(16)
O1 C24 C23 108.94(15)
C25 C24 C23 106.19(15)
C31 C24 C23 113.83(17)
C26 C25 C30 118.02(19)
C26 C25 C24 120.41(19)
C30 C25 C24 121.55(18)
C27 C26 C25 120.5(2)
C27 C26 H26 119.7
C25 C26 H26 119.7
C28 C27 C26 120.7(2)
C28 C27 H27 119.6
C26 C27 H27 119.6
C27 C28 C29 119.3(2)
C27 C28 H28 120.3
C29 C28 H28 120.3
C28 C29 C30 120.0(2)
C28 C29 H29 120.0
C30 C29 H29 120.0
C29 C30 C25 121.3(2)
C29 C30 H30 119.3
C25 C30 H30 119.3
C32 C31 C36 117.95(19)
C32 C31 C24 123.64(18)
C36 C31 C24 118.36(19)
C31 C32 C33 121.3(2)
C31 C32 H32 119.4
C33 C32 H32 119.4
C34 C33 C32 119.9(2)
C34 C33 H33 120.1
C32 C33 H33 120.1
C35 C34 C33 119.3(2)
C35 C34 H34 120.3
C33 C34 H34 120.3
C34 C35 C36 120.9(2)
C34 C35 H35 119.6
C36 C35 H35 119.6
C35 C36 C31 120.7(2)
C35 C36 H36 119.7
C31 C36 H36 119.7
C6 N1 C5 121.54(19)
C6 N1 H1 120.3(16)
C5 N1 H1 117.2(16)
C10 N2 C6 117.56(17)
C10 N2 Fe1 114.33(13)
C6 N2 Fe1 127.83(14)
C11 N3 C23 111.36(14)
C11 N3 C12 112.27(14)
C23 N3 C12 115.57(16)
C11 N3 Fe1 109.50(12)
C23 N3 Fe1 104.47(11)
C12 N3 Fe1 102.86(11)
C17 N4 C13 118.73(17)
C17 N4 Fe1 129.68(15)
C13 N4 Fe1 111.37(13)
C17 N5 C18 125.5(2)
C17 N5 H5 116.7(16)
C18 N5 H5 111.2(15)
C24 O1 Fe1 120.16(11)
O3 S1 O4 117.76(15)
O3 S1 O2 113.36(11)
O4 S1 O2 112.13(13)
O3 S1 C37 103.86(14)
O4 S1 C37 104.06(13)
O2 S1 C37 103.74(13)
S1 O2 Fe1 127.45(11)
F3 C37 F2 107.7(2)
F3 C37 F1 109.2(3)
F2 C37 F1 107.1(2)
F3 C37 S1 112.6(2)
F2 C37 S1 110.79(19)
F1 C37 S1 109.3(2)
O3' S1' O4' 120.8(12)
O3' S1' O2' 113.7(11)
O4' S1' O2' 111.1(11)
O3' S1' C37' 103.9(11)
O4' S1' C37' 103.4(10)
O2' S1' C37' 101.0(11)
S1' O2' Fe1 161.1(13)
F2' C37' F3' 105.6(15)
F2' C37' F1' 111.3(19)
F3' C37' F1' 102.5(18)
F2' C37' S1' 113.4(12)
F3' C37' S1' 114.9(14)
F1' C37' S1' 108.7(17)

loop_
_geom_bond_atom_site_label_1
_geom_bond_atom_site_label_2
_geom_bond_distance
Fe1 O1 1.9003(13)
Fe1 N2 2.1527(16)
Fe1 O2' 2.156(9)
Fe1 O2 2.1598(16)
Fe1 N3 2.1731(16)
Fe1 N4 2.1745(16)
C1 C4 1.520(3)
C1 H1A 0.9800
C1 H1B 0.9800
C1 H1C 0.9800
C2 C4 1.528(3)
C2 H2A 0.9800
C2 H2B 0.9800
C2 H2C 0.9800
C3 C4 1.524(3)
C3 H3A 0.9800
C3 H3B 0.9800
C3 H3C 0.9800
C4 C5 1.515(3)
C5 N1 1.473(3)
C5 H5A 0.9900
C5 H5B 0.9900
C6 N1 1.349(3)
C6 N2 1.360(3)
C6 C7 1.410(3)
C7 C8 1.363(3)
C7 H7 0.9500
C8 C9 1.386(3)
C8 H8 0.9500
C9 C10 1.374(3)
C9 H9 0.9500
C10 N2 1.359(2)
C10 C11 1.508(3)
C11 N3 1.468(2)
C11 H11A 0.9900
C11 H11B 0.9900
C12 N3 1.474(2)
C12 C13 1.512(3)
C12 H12A 0.9900
C12 H12B 0.9900
C13 N4 1.360(3)
C13 C14 1.370(3)
C14 C15 1.400(3)
C14 H14 0.9500
C15 C16 1.363(3)
C15 H15 0.9500
C16 C17 1.410(3)
C16 H16 0.9500
C17 N4 1.357(3)
C17 N5 1.359(3)
C18 N5 1.463(3)
C18 C19 1.525(3)
C18 H18A 0.9900
C18 H18B 0.9900
C19 C20 1.527(3)
C19 C21 1.529(3)
C19 C22 1.531(3)
C20 H20A 0.9800
C20 H20B 0.9800
C20 H20C 0.9800
C21 H21A 0.9800
C21 H21B 0.9800
C21 H21C 0.9800
C22 H22A 0.9800
C22 H22B 0.9800
C22 H22C 0.9800
C23 N3 1.470(2)
C23 C24 1.560(3)
C23 H23A 0.9900
C23 H23B 0.9900
C24 O1 1.394(2)
C24 C25 1.538(3)
C24 C31 1.544(3)
C25 C26 1.394(3)
C25 C30 1.395(3)
C26 C27 1.388(3)
C26 H26 0.9500
C27 C28 1.382(3)
C27 H27 0.9500
C28 C29 1.384(3)
C28 H28 0.9500
C29 C30 1.384(3)
C29 H29 0.9500
C30 H30 0.9500
C31 C32 1.389(3)
C31 C36 1.396(3)
C32 C33 1.395(3)
C32 H32 0.9500
C33 C34 1.389(3)
C33 H33 0.9500
C34 C35 1.375(3)
C34 H34 0.9500
C35 C36 1.390(3)
C35 H35 0.9500
C36 H36 0.9500
N1 H1 0.855(18)
N5 H5 0.862(18)
S1 O3 1.429(2)
S1 O4 1.443(2)
S1 O2 1.4795(18)
S1 C37 1.828(3)
C37 F3 1.313(3)
C37 F2 1.324(3)
C37 F1 1.336(3)
S1' O3' 1.399(14)
S1' O4' 1.405(14)
S1' O2' 1.490(11)
S1' C37' 1.837(15)
C37' F2' 1.300(16)
C37' F3' 1.312(17)
C37' F1' 1.336(17)

loop_
_geom_hbond_atom_site_label_D
_geom_hbond_atom_site_label_H
_geom_hbond_atom_site_label_A
_geom_hbond_distance_DH
_geom_hbond_distance_HA
_geom_hbond_distance_DA
_geom_hbond_angle_DHA
N1 H1 O2 0.855(18) 2.190(19) 3.026(2) 166(2)
N5 H5 O2 0.862(18) 2.288(19) 3.116(3) 161(2)

loop_
_geom_torsion_atom_site_label_1
_geom_torsion_atom_site_label_2
_geom_torsion_atom_site_label_3
_geom_torsion_atom_site_label_4
_geom_torsion
C1 C4 C5 N1 51.9(3)
C3 C4 C5 N1 172.4(2)
C2 C4 C5 N1 -69.7(3)
N1 C6 C7 C8 175.5(2)
N2 C6 C7 C8 -4.0(3)
C6 C7 C8 C9 1.5(3)
C7 C8 C9 C10 2.2(3)
C8 C9 C10 N2 -3.6(3)
C8 C9 C10 C11 173.26(18)
N2 C10 C11 N3 -28.8(2)
C9 C10 C11 N3 154.06(18)
N3 C12 C13 N4 -39.4(2)
N3 C12 C13 C14 140.51(18)
N4 C13 C14 C15 1.5(3)
C12 C13 C14 C15 -178.41(18)
C13 C14 C15 C16 -0.4(3)
C14 C15 C16 C17 -1.5(3)
C15 C16 C17 N4 2.6(3)
C15 C16 C17 N5 179.23(19)
N5 C18 C19 C20 68.0(2)
N5 C18 C19 C21 -173.02(19)
N5 C18 C19 C22 -53.9(3)
N3 C23 C24 O1 -37.0(2)
N3 C23 C24 C25 -155.48(16)
N3 C23 C24 C31 86.6(2)
O1 C24 C25 C26 12.3(2)
C31 C24 C25 C26 -107.8(2)
C23 C24 C25 C26 130.08(19)
O1 C24 C25 C30 -166.43(17)
C31 C24 C25 C30 73.4(2)
C23 C24 C25 C30 -48.7(2)
C30 C25 C26 C27 -0.4(3)
C24 C25 C26 C27 -179.19(17)
C25 C26 C27 C28 1.1(3)
C26 C27 C28 C29 -0.2(3)
C27 C28 C29 C30 -1.2(3)
C28 C29 C30 C25 1.9(3)
C26 C25 C30 C29 -1.1(3)
C24 C25 C30 C29 177.68(18)
O1 C24 C31 C32 153.85(18)
C25 C24 C31 C32 -86.2(2)
C23 C24 C31 C32 31.0(3)
O1 C24 C31 C36 -28.5(2)
C25 C24 C31 C36 91.4(2)
C23 C24 C31 C36 -151.40(17)
C36 C31 C32 C33 1.9(3)
C24 C31 C32 C33 179.53(18)
C31 C32 C33 C34 -1.1(3)
C32 C33 C34 C35 -1.1(3)
C33 C34 C35 C36 2.5(3)
C34 C35 C36 C31 -1.7(3)
C32 C31 C36 C35 -0.6(3)
C24 C31 C36 C35 -178.30(18)
N2 C6 N1 C5 163.1(2)
C7 C6 N1 C5 -16.4(3)
C4 C5 N1 C6 -154.6(2)
C9 C10 N2 C6 1.2(3)
C11 C10 N2 C6 -175.78(17)
C9 C10 N2 Fe1 -173.21(16)
C11 C10 N2 Fe1 9.8(2)
N1 C6 N2 C10 -176.88(19)
C7 C6 N2 C10 2.6(3)
N1 C6 N2 Fe1 -3.3(3)
C7 C6 N2 Fe1 176.18(15)
C10 C11 N3 C23 -82.7(2)
C10 C11 N3 C12 145.89(17)
C10 C11 N3 Fe1 32.30(18)
C24 C23 N3 C11 152.32(16)
C24 C23 N3 C12 -78.0(2)
C24 C23 N3 Fe1 34.22(18)
C13 C12 N3 C11 -65.8(2)
C13 C12 N3 C23 165.02(15)
C13 C12 N3 Fe1 51.86(16)
N5 C17 N4 C13 -178.43(17)
C16 C17 N4 C13 -1.6(3)
N5 C17 N4 Fe1 -4.4(3)
C16 C17 N4 Fe1 172.48(14)
C14 C13 N4 C17 -0.4(3)
C12 C13 N4 C17 179.45(17)
C14 C13 N4 Fe1 -175.54(15)
C12 C13 N4 Fe1 4.3(2)
N4 C17 N5 C18 -155.82(19)
C16 C17 N5 C18 27.4(3)
C19 C18 N5 C17 -128.9(2)
C25 C24 O1 Fe1 136.33(12)
C31 C24 O1 Fe1 -105.36(15)
C23 C24 O1 Fe1 20.31(19)
O3 S1 O2 Fe1 -8.3(2)
O4 S1 O2 Fe1 -144.68(14)
C37 S1 O2 Fe1 103.64(17)
O3 S1 C37 F3 62.5(3)
O4 S1 C37 F3 -173.7(2)
O2 S1 C37 F3 -56.2(3)
O3 S1 C37 F2 -176.83(19)
O4 S1 C37 F2 -53.0(2)
O2 S1 C37 F2 64.4(2)
O3 S1 C37 F1 -59.0(2)
O4 S1 C37 F1 64.8(2)
O2 S1 C37 F1 -177.7(2)
O3' S1' O2' Fe1 -73(4)
O4' S1' O2' Fe1 147(3)
C37' S1' O2' Fe1 37(4)
O3' S1' C37' F2' 49.0(17)
O4' S1' C37' F2' 175.9(15)
O2' S1' C37' F2' -69.0(17)
O3' S1' C37' F3' 170.5(15)
O4' S1' C37' F3' -62.5(18)
O2' S1' C37' F3' 52.5(17)
O3' S1' C37' F1' -75.3(17)
O4' S1' C37' F1' 51.6(18)
O2' S1' C37' F1' 166.6(16)
